data_8106317
loop_
_publ_author_name
'Wang, Qian-Qian'
'Wang, Da-Xiang'
'Liu, Qian-Qian'

_publ_section_title
;
 Redetermination of methyl
 4-(4-chlorophenyl)-2,7,7-trimethyl-5-oxo-1,4,5,6,7,8-hexahydro-quinoline-3-carboxylate,
 C20H22ClNO3
;
_journal_issue 5
_journal_name_full 'Zeitschrift f\"ur Kristallographie - New Crystal Structures'
_journal_page_first 837
_journal_page_last 838
_journal_paper_doi 10.1515/ncrs-2018-0044
_journal_volume 233
_journal_year 2018
_chemical_formula_moiety 'C20 H22 Cl N O3'
_chemical_formula_sum 'C20 H22 Cl N O3'
_chemical_formula_weight 359.83
_space_group_crystal_system monoclinic
_space_group_IT_number 14
_space_group_name_Hall '-P 2yn'
_space_group_name_H-M_alt 'P 1 21/n 1'
_atom_sites_solution_hydrogens geom
_cell_angle_alpha 90
_cell_angle_beta 109.718(9)
_cell_angle_gamma 90
_cell_formula_units_Z 4
_cell_length_a 9.275(5)
_cell_length_b 18.213(9)
_cell_length_c 11.403(6)
_cell_measurement_reflns_used 1660
_cell_measurement_temperature 296(2)
_cell_measurement_theta_max 20.71
_cell_measurement_theta_min 2.46
_cell_volume 1813.3(16)
_computing_cell_refinement 'SAINT v7.60A (Bruker, 2009)'
_computing_data_collection 'Bruker APEX2 (Bruker, 2009)'
_computing_data_reduction 'SAINT v7.60A (Bruker, 2009)'
_computing_molecular_graphics 'Olex2 (Dolomanov et al., 2009)'
_computing_publication_material 'Olex2 (Dolomanov et al., 2009)'
_computing_structure_refinement 'ShelXL (Sheldrick, 2015)'
_computing_structure_solution 'SHELXS-97 (Sheldrick, 2008)'
_diffrn_ambient_temperature 296.15
_diffrn_measured_fraction_theta_full 1.000
_diffrn_measured_fraction_theta_max 1.000
_diffrn_measurement_device_type 'Bruker APEX-II CCD'
_diffrn_measurement_method '\f and \w scans'
_diffrn_radiation_monochromator graphite
_diffrn_radiation_type MoK\a
_diffrn_radiation_wavelength 0.71073
_diffrn_reflns_av_R_equivalents 0.0405
_diffrn_reflns_av_unetI/netI 0.0476
_diffrn_reflns_Laue_measured_fraction_full 1.000
_diffrn_reflns_Laue_measured_fraction_max 1.000
_diffrn_reflns_limit_h_max 9
_diffrn_reflns_limit_h_min -11
_diffrn_reflns_limit_k_max 19
_diffrn_reflns_limit_k_min -21
_diffrn_reflns_limit_l_max 13
_diffrn_reflns_limit_l_min -13
_diffrn_reflns_number 9051
_diffrn_reflns_point_group_measured_fraction_full 1.000
_diffrn_reflns_point_group_measured_fraction_max 1.000
_diffrn_reflns_theta_full 24.996
_diffrn_reflns_theta_max 24.996
_diffrn_reflns_theta_min 2.202
_diffrn_standards_number 0
_exptl_absorpt_coefficient_mu 0.229
_exptl_absorpt_correction_T_max 0.9621
_exptl_absorpt_correction_T_min 0.9428
_exptl_absorpt_correction_type multi-scan
_exptl_absorpt_process_details SADABS
_exptl_crystal_colour yellow
_exptl_crystal_colour_primary yellow
_exptl_crystal_density_diffrn 1.318
_exptl_crystal_density_meas .
_exptl_crystal_density_method 'not measured'
_exptl_crystal_description block
_exptl_crystal_F_000 760
_exptl_crystal_size_max 0.26
_exptl_crystal_size_mid 0.21
_exptl_crystal_size_min 0.17
_refine_diff_density_max 0.222
_refine_diff_density_min -0.416
_refine_diff_density_rms 0.047
_refine_ls_extinction_coef .
_refine_ls_extinction_method none
_refine_ls_goodness_of_fit_ref 1.078
_refine_ls_hydrogen_treatment constr
_refine_ls_matrix_type full
_refine_ls_number_parameters 226
_refine_ls_number_reflns 3193
_refine_ls_number_restraints 0
_refine_ls_restrained_S_all 1.078
_refine_ls_R_factor_all 0.0788
_refine_ls_R_factor_gt 0.0483
_refine_ls_shift/su_max 0.000
_refine_ls_shift/su_mean 0.000
_refine_ls_structure_factor_coef Fsqd
_refine_ls_weighting_details 'w=1/[\s^2^(Fo^2^)+(0.0637P)^2^+0.0324P] where P=(Fo^2^+2Fc^2^)/3'
_refine_ls_weighting_scheme calc
_refine_ls_wR_factor_gt 0.1192
_refine_ls_wR_factor_ref 0.1346
_reflns_Friedel_coverage 0.000
_reflns_Friedel_fraction_full .
_reflns_Friedel_fraction_max .
_reflns_number_gt 2073
_reflns_number_total 3193
_reflns_threshold_expression 'I > 2\s(I)'
_cod_data_source_file suppl_ncrs-2018-0044_suppl.cif
_cod_data_source_block a
_cod_original_cell_volume 1813.4(16)
_cod_database_code 8106317
_shelx_space_group_comment
;
The symmetry employed for this shelxl refinement is uniquely defined
by the following loop, which should always be used as a source of
symmetry information in preference to the above space-group names.
They are only intended as comments.
;
_shelx_estimated_absorpt_t_max 0.962
_shelx_estimated_absorpt_t_min 0.943
_olex2_refinement_description
;
1. Fixed Uiso
 At 1.2 times of:
  All C(H) groups, All C(H,H) groups, All N(H) groups
 At 1.5 times of:
  All C(H,H,H) groups
2.a Ternary CH refined with riding coordinates:
 C8(H8)
2.b Secondary CH2 refined with riding coordinates:
 C10(H10A,H10B), C14(H14A,H14B)
2.c Me refined with riding coordinates:
 C1(H1A,H1B,H1C), C5(H5A,H5B,H5C), C12(H12A,H12B,H12C), C13(H13A,H13B,H13C)
2.d Aromatic/amide H refined with riding coordinates:
 N1(H1), C16(H16), C17(H17), C19(H19), C20(H20)
;

loop_
_space_group_symop_operation_xyz
'x, y, z'
'-x+1/2, y+1/2, -z+1/2'
'-x, -y, -z'
'x-1/2, -y-1/2, z-1/2'

loop_
_atom_site_label
_atom_site_type_symbol
_atom_site_fract_x
_atom_site_fract_y
_atom_site_fract_z
_atom_site_U_iso_or_equiv
_atom_site_adp_type
_atom_site_occupancy
_atom_site_site_symmetry_order
_atom_site_calc_flag
_atom_site_refinement_flags_posn
_atom_site_refinement_flags_adp
_atom_site_refinement_flags_occupancy
_atom_site_disorder_assembly
_atom_site_disorder_group
N1 N 0.7933(2) 0.31280(9) 1.05911(17) 0.0473(5) Uani 1 1 d . . . . .
H1 H 0.855568 0.322165 1.132677 0.057 Uiso 1 1 calc R . . . .
Cl1 Cl 1.06528(11) 0.06073(4) 0.64976(9) 0.0930(3) Uani 1 1 d . . . . .
O1 O 0.7478(2) 0.45105(8) 0.75744(16) 0.0601(5) Uani 1 1 d . . . . .
O2 O 0.6453(2) 0.35914(9) 0.63209(17) 0.0686(6) Uani 1 1 d . . . . .
O3 O 0.4557(2) 0.14229(8) 0.80716(15) 0.0629(5) Uani 1 1 d . . . . .
C1 C 0.7304(4) 0.49596(13) 0.6509(3) 0.0725(9) Uani 1 1 d . . . . .
H1A H 0.768419 0.544373 0.677478 0.109 Uiso 1 1 calc R . . . .
H1B H 0.787173 0.474951 0.602626 0.109 Uiso 1 1 calc R . . . .
H1C H 0.624040 0.498738 0.600902 0.109 Uiso 1 1 calc R . . . .
C2 C 0.7001(3) 0.38212(12) 0.7357(2) 0.0444(6) Uani 1 1 d . . . . .
C3 C 0.7202(3) 0.33737(11) 0.8453(2) 0.0408(5) Uani 1 1 d . . . . .
C4 C 0.7898(3) 0.35962(11) 0.9630(2) 0.0437(6) Uani 1 1 d . . . . .
C5 C 0.8687(3) 0.43023(12) 1.0083(2) 0.0608(7) Uani 1 1 d . . . . .
H5A H 0.907423 0.430223 1.097695 0.091 Uiso 1 1 calc R . . . .
H5B H 0.952056 0.436173 0.977120 0.091 Uiso 1 1 calc R . . . .
H5C H 0.797545 0.469981 0.979284 0.091 Uiso 1 1 calc R . . . .
C6 C 0.7028(3) 0.25290(12) 1.0423(2) 0.0413(5) Uani 1 1 d . . . . .
C7 C 0.6289(2) 0.22776(11) 0.9269(2) 0.0398(5) Uani 1 1 d . . . . .
C8 C 0.6590(3) 0.26058(11) 0.81633(19) 0.0407(5) Uani 1 1 d . . . . .
H8 H 0.560978 0.263460 0.747809 0.049 Uiso 1 1 calc R . . . .
C9 C 0.5264(3) 0.16696(12) 0.9103(2) 0.0458(6) Uani 1 1 d . . . . .
C10 C 0.5054(3) 0.13319(14) 1.0223(2) 0.0591(7) Uani 1 1 d . . . . .
H10A H 0.479943 0.081721 1.005349 0.071 Uiso 1 1 calc R . . . .
H10B H 0.419258 0.156718 1.037150 0.071 Uiso 1 1 calc R . . . .
C11 C 0.6437(3) 0.13899(13) 1.1390(2) 0.0499(6) Uani 1 1 d . . . . .
C12 C 0.7731(3) 0.09286(14) 1.1280(2) 0.0680(8) Uani 1 1 d . . . . .
H12A H 0.742082 0.042310 1.117312 0.102 Uiso 1 1 calc R . . . .
H12B H 0.799083 0.108854 1.057463 0.102 Uiso 1 1 calc R . . . .
H12C H 0.860601 0.097988 1.202333 0.102 Uiso 1 1 calc R . . . .
C13 C 0.6047(4) 0.11307(17) 1.2518(2) 0.0818(9) Uani 1 1 d . . . . .
H13A H 0.522141 0.142132 1.259836 0.123 Uiso 1 1 calc R . . . .
H13B H 0.574408 0.062417 1.241197 0.123 Uiso 1 1 calc R . . . .
H13C H 0.692912 0.118335 1.325583 0.123 Uiso 1 1 calc R . . . .
C14 C 0.6896(3) 0.21877(12) 1.1559(2) 0.0506(6) Uani 1 1 d . . . . .
H14A H 0.614404 0.245676 1.180781 0.061 Uiso 1 1 calc R . . . .
H14B H 0.787300 0.222909 1.222723 0.061 Uiso 1 1 calc R . . . .
C15 C 0.7650(3) 0.21232(11) 0.77410(19) 0.0404(5) Uani 1 1 d . . . . .
C16 C 0.9043(3) 0.19047(12) 0.8539(2) 0.0486(6) Uani 1 1 d . . . . .
H16 H 0.936072 0.206917 0.935874 0.058 Uiso 1 1 calc R . . . .
C17 C 0.9992(3) 0.14495(12) 0.8170(2) 0.0552(7) Uani 1 1 d . . . . .
H17 H 1.094280 0.131349 0.872809 0.066 Uiso 1 1 calc R . . . .
C18 C 0.9519(3) 0.12029(13) 0.6982(3) 0.0566(7) Uani 1 1 d . . . . .
C19 C 0.8149(4) 0.14146(14) 0.6166(3) 0.0695(8) Uani 1 1 d . . . . .
H19 H 0.783437 0.124604 0.534863 0.083 Uiso 1 1 calc R . . . .
C20 C 0.7227(3) 0.18762(13) 0.6543(2) 0.0575(7) Uani 1 1 d . . . . .
H20 H 0.629407 0.202428 0.597188 0.069 Uiso 1 1 calc R . . . .

loop_
_atom_site_aniso_label
_atom_site_aniso_U_11
_atom_site_aniso_U_22
_atom_site_aniso_U_33
_atom_site_aniso_U_23
_atom_site_aniso_U_13
_atom_site_aniso_U_12
N1 0.0594(13) 0.0425(11) 0.0308(10) -0.0028(9) 0.0031(9) -0.0089(10)
Cl1 0.1167(8) 0.0788(5) 0.1077(7) -0.0066(4) 0.0695(6) 0.0169(5)
O1 0.0897(13) 0.0408(9) 0.0534(11) 0.0088(8) 0.0288(10) 0.0008(9)
O2 0.0956(15) 0.0612(11) 0.0398(11) 0.0084(9) 0.0109(10) -0.0104(10)
O3 0.0735(12) 0.0612(11) 0.0369(10) 0.0042(8) -0.0038(9) -0.0235(9)
C1 0.109(2) 0.0473(15) 0.0695(19) 0.0221(14) 0.0407(18) 0.0121(15)
C2 0.0484(14) 0.0446(14) 0.0410(14) 0.0032(12) 0.0162(12) 0.0022(11)
C3 0.0437(13) 0.0388(12) 0.0389(14) 0.0035(10) 0.0126(11) -0.0010(10)
C4 0.0494(14) 0.0396(12) 0.0406(14) -0.0015(11) 0.0131(12) -0.0023(10)
C5 0.0748(19) 0.0476(14) 0.0532(16) -0.0023(12) 0.0125(14) -0.0171(13)
C6 0.0479(14) 0.0413(12) 0.0330(13) -0.0009(10) 0.0114(11) 0.0000(11)
C7 0.0426(13) 0.0411(12) 0.0328(12) 0.0002(10) 0.0090(10) -0.0021(10)
C8 0.0436(13) 0.0443(12) 0.0303(12) 0.0015(10) 0.0074(10) -0.0043(10)
C9 0.0443(14) 0.0498(13) 0.0364(14) 0.0038(11) 0.0046(11) -0.0034(11)
C10 0.0583(16) 0.0697(17) 0.0437(15) 0.0069(12) 0.0096(13) -0.0183(13)
C11 0.0573(15) 0.0560(15) 0.0347(13) 0.0073(11) 0.0133(12) -0.0089(12)
C12 0.084(2) 0.0564(16) 0.0577(18) 0.0110(14) 0.0160(16) 0.0046(15)
C13 0.093(2) 0.107(2) 0.0456(17) 0.0122(16) 0.0240(16) -0.029(2)
C14 0.0590(16) 0.0587(15) 0.0339(13) -0.0015(11) 0.0154(12) -0.0050(12)
C15 0.0502(14) 0.0385(12) 0.0299(12) 0.0014(10) 0.0102(11) -0.0067(10)
C16 0.0541(15) 0.0510(13) 0.0368(14) -0.0058(11) 0.0104(12) -0.0058(12)
C17 0.0519(16) 0.0565(15) 0.0560(17) 0.0041(13) 0.0165(14) 0.0015(12)
C18 0.0732(19) 0.0473(14) 0.0571(18) 0.0020(13) 0.0322(16) -0.0004(13)
C19 0.100(2) 0.0710(19) 0.0394(16) -0.0103(13) 0.0260(17) 0.0018(17)
C20 0.0682(17) 0.0634(16) 0.0330(14) -0.0010(12) 0.0066(13) 0.0056(14)

loop_
_atom_type_symbol
_atom_type_description
_atom_type_scat_dispersion_real
_atom_type_scat_dispersion_imag
_atom_type_scat_source
C C 0.0033 0.0016 'International Tables Vol C Tables 4.2.6.8 and 6.1.1.4'
H H 0.0000 0.0000 'International Tables Vol C Tables 4.2.6.8 and 6.1.1.4'
N N 0.0061 0.0033 'International Tables Vol C Tables 4.2.6.8 and 6.1.1.4'
O O 0.0106 0.0060 'International Tables Vol C Tables 4.2.6.8 and 6.1.1.4'
Cl Cl 0.1484 0.1585 'International Tables Vol C Tables 4.2.6.8 and 6.1.1.4'

loop_
_geom_angle_atom_site_label_1
_geom_angle_atom_site_label_2
_geom_angle_atom_site_label_3
_geom_angle
_geom_angle_site_symmetry_1
_geom_angle_site_symmetry_3
C4 N1 H1 118.7 . .
C6 N1 H1 118.7 . .
C6 N1 C4 122.68(19) . .
C2 O1 C1 116.6(2) . .
O1 C1 H1A 109.5 . .
O1 C1 H1B 109.5 . .
O1 C1 H1C 109.5 . .
H1A C1 H1B 109.5 . .
H1A C1 H1C 109.5 . .
H1B C1 H1C 109.5 . .
O1 C2 C3 115.6(2) . .
O2 C2 O1 121.4(2) . .
O2 C2 C3 123.0(2) . .
C2 C3 C8 113.8(2) . .
C4 C3 C2 124.8(2) . .
C4 C3 C8 121.3(2) . .
N1 C4 C5 112.5(2) . .
C3 C4 N1 118.8(2) . .
C3 C4 C5 128.7(2) . .
C4 C5 H5A 109.5 . .
C4 C5 H5B 109.5 . .
C4 C5 H5C 109.5 . .
H5A C5 H5B 109.5 . .
H5A C5 H5C 109.5 . .
H5B C5 H5C 109.5 . .
N1 C6 C14 116.5(2) . .
C7 C6 N1 120.1(2) . .
C7 C6 C14 123.3(2) . .
C6 C7 C8 120.6(2) . .
C6 C7 C9 119.4(2) . .
C9 C7 C8 119.98(19) . .
C3 C8 C7 110.39(17) . .
C3 C8 H8 107.8 . .
C3 C8 C15 111.87(18) . .
C7 C8 H8 107.8 . .
C7 C8 C15 111.10(17) . .
C15 C8 H8 107.8 . .
O3 C9 C7 122.0(2) . .
O3 C9 C10 119.4(2) . .
C7 C9 C10 118.7(2) . .
C9 C10 H10A 108.7 . .
C9 C10 H10B 108.7 . .
C9 C10 C11 114.1(2) . .
H10A C10 H10B 107.6 . .
C11 C10 H10A 108.7 . .
C11 C10 H10B 108.7 . .
C10 C11 C13 110.4(2) . .
C12 C11 C10 110.7(2) . .
C12 C11 C13 108.7(2) . .
C12 C11 C14 110.5(2) . .
C14 C11 C10 107.5(2) . .
C14 C11 C13 109.1(2) . .
C11 C12 H12A 109.5 . .
C11 C12 H12B 109.5 . .
C11 C12 H12C 109.5 . .
H12A C12 H12B 109.5 . .
H12A C12 H12C 109.5 . .
H12B C12 H12C 109.5 . .
C11 C13 H13A 109.5 . .
C11 C13 H13B 109.5 . .
C11 C13 H13C 109.5 . .
H13A C13 H13B 109.5 . .
H13A C13 H13C 109.5 . .
H13B C13 H13C 109.5 . .
C6 C14 C11 113.34(18) . .
C6 C14 H14A 108.9 . .
C6 C14 H14B 108.9 . .
C11 C14 H14A 108.9 . .
C11 C14 H14B 108.9 . .
H14A C14 H14B 107.7 . .
C16 C15 C8 121.9(2) . .
C20 C15 C8 120.8(2) . .
C20 C15 C16 117.4(2) . .
C15 C16 H16 118.9 . .
C15 C16 C17 122.2(2) . .
C17 C16 H16 118.9 . .
C16 C17 H17 120.6 . .
C18 C17 C16 118.8(3) . .
C18 C17 H17 120.6 . .
C17 C18 Cl1 120.2(2) . .
C17 C18 C19 120.4(2) . .
C19 C18 Cl1 119.4(2) . .
C18 C19 H19 120.0 . .
C18 C19 C20 120.1(2) . .
C20 C19 H19 120.0 . .
C15 C20 C19 121.2(3) . .
C15 C20 H20 119.4 . .
C19 C20 H20 119.4 . .

loop_
_geom_bond_atom_site_label_1
_geom_bond_atom_site_label_2
_geom_bond_distance
_geom_bond_site_symmetry_2
N1 H1 0.8600 .
N1 C4 1.380(3) .
N1 C6 1.350(3) .
Cl1 C18 1.726(3) .
O1 C1 1.428(3) .
O1 C2 1.326(3) .
O2 C2 1.193(3) .
O3 C9 1.222(3) .
C1 H1A 0.9600 .
C1 H1B 0.9600 .
C1 H1C 0.9600 .
C2 C3 1.451(3) .
C3 C4 1.341(3) .
C3 C8 1.504(3) .
C4 C5 1.483(3) .
C5 H5A 0.9600 .
C5 H5B 0.9600 .
C5 H5C 0.9600 .
C6 C7 1.343(3) .
C6 C14 1.478(3) .
C7 C8 1.504(3) .
C7 C9 1.430(3) .
C8 H8 0.9800 .
C8 C15 1.514(3) .
C9 C10 1.489(3) .
C10 H10A 0.9700 .
C10 H10B 0.9700 .
C10 C11 1.508(3) .
C11 C12 1.504(3) .
C11 C13 1.525(3) .
C11 C14 1.508(3) .
C12 H12A 0.9600 .
C12 H12B 0.9600 .
C12 H12C 0.9600 .
C13 H13A 0.9600 .
C13 H13B 0.9600 .
C13 H13C 0.9600 .
C14 H14A 0.9700 .
C14 H14B 0.9700 .
C15 C16 1.365(3) .
C15 C20 1.364(3) .
C16 H16 0.9300 .
C16 C17 1.374(3) .
C17 H17 0.9300 .
C17 C18 1.352(4) .
C18 C19 1.353(4) .
C19 H19 0.9300 .
C19 C20 1.368(4) .
C20 H20 0.9300 .

loop_
_geom_torsion_atom_site_label_1
_geom_torsion_atom_site_label_2
_geom_torsion_atom_site_label_3
_geom_torsion_atom_site_label_4
_geom_torsion
_geom_torsion_site_symmetry_1
_geom_torsion_site_symmetry_2
_geom_torsion_site_symmetry_3
_geom_torsion_site_symmetry_4
N1 C6 C7 C8 6.7(3) . . . .
N1 C6 C7 C9 -176.3(2) . . . .
N1 C6 C14 C11 -156.8(2) . . . .
Cl1 C18 C19 C20 178.9(2) . . . .
O1 C2 C3 C4 -4.1(3) . . . .
O1 C2 C3 C8 177.72(19) . . . .
O2 C2 C3 C4 175.6(2) . . . .
O2 C2 C3 C8 -2.7(3) . . . .
O3 C9 C10 C11 150.8(2) . . . .
C1 O1 C2 O2 -0.2(3) . . . .
C1 O1 C2 C3 179.5(2) . . . .
C2 C3 C4 N1 176.3(2) . . . .
C2 C3 C4 C5 -4.1(4) . . . .
C2 C3 C8 C7 -158.69(19) . . . .
C2 C3 C8 C15 77.0(2) . . . .
C3 C8 C15 C16 69.7(3) . . . .
C3 C8 C15 C20 -111.8(2) . . . .
C4 N1 C6 C7 14.2(3) . . . .
C4 N1 C6 C14 -165.0(2) . . . .
C4 C3 C8 C7 23.0(3) . . . .
C4 C3 C8 C15 -101.3(2) . . . .
C6 N1 C4 C3 -14.8(3) . . . .
C6 N1 C4 C5 165.6(2) . . . .
C6 C7 C8 C3 -23.6(3) . . . .
C6 C7 C8 C15 101.1(2) . . . .
C6 C7 C9 O3 179.5(2) . . . .
C6 C7 C9 C10 -0.2(3) . . . .
C7 C6 C14 C11 24.0(3) . . . .
C7 C8 C15 C16 -54.2(3) . . . .
C7 C8 C15 C20 124.3(2) . . . .
C7 C9 C10 C11 -29.5(3) . . . .
C8 C3 C4 N1 -5.6(3) . . . .
C8 C3 C4 C5 174.0(2) . . . .
C8 C7 C9 O3 -3.4(3) . . . .
C8 C7 C9 C10 176.8(2) . . . .
C8 C15 C16 C17 178.09(19) . . . .
C8 C15 C20 C19 -177.2(2) . . . .
C9 C7 C8 C3 159.4(2) . . . .
C9 C7 C8 C15 -75.9(3) . . . .
C9 C10 C11 C12 -67.7(3) . . . .
C9 C10 C11 C13 171.9(2) . . . .
C9 C10 C11 C14 53.0(3) . . . .
C10 C11 C14 C6 -49.9(3) . . . .
C12 C11 C14 C6 71.0(3) . . . .
C13 C11 C14 C6 -169.6(2) . . . .
C14 C6 C7 C8 -174.13(19) . . . .
C14 C6 C7 C9 2.9(3) . . . .
C15 C16 C17 C18 -0.9(4) . . . .
C16 C15 C20 C19 1.4(4) . . . .
C16 C17 C18 Cl1 -177.96(17) . . . .
C16 C17 C18 C19 1.4(4) . . . .
C17 C18 C19 C20 -0.5(4) . . . .
C18 C19 C20 C15 -1.0(4) . . . .
C20 C15 C16 C17 -0.5(3) . . . .
